data_7014683
loop_
_publ_author_name
'Komuro, Takashi'
'Begum, Rockshana'
'Ono, Rikima'
'Tobita, Hiromi'

_publ_section_title
;
 Synthesis and characterisation of hydrido molybdenum and tungsten
 complexes having a hemilabile tridentate Si,Si,O-ligand: observation
 of stepwise hydrosilylation of a nitrile to form an N-silylimine on
 the metal centre.
;
_journal_issue 10
_journal_name_full 'Dalton transactions (Cambridge, England : 2003)'
_journal_page_first 2348
_journal_page_last 2357
_journal_paper_doi 10.1039/c0dt01047b
_journal_volume 40
_journal_year 2011
_chemical_formula_moiety 'C37 H45 N O2 Si2 W'
_chemical_formula_sum 'C37 H45 N O2 Si2 W'
_chemical_formula_weight 775.77
_chemical_name_systematic
;
?
;
_space_group_IT_number 14
_symmetry_cell_setting monoclinic
_symmetry_Int_Tables_number 14
_symmetry_space_group_name_Hall '-P 2yn'
_symmetry_space_group_name_H-M 'P 1 21/n 1'
_atom_sites_solution_hydrogens geom
_atom_sites_solution_primary heavy
_atom_sites_solution_secondary difmap
_audit_creation_method SHELXL-97
_cell_angle_alpha 90.00
_cell_angle_beta 124.2959(12)
_cell_angle_gamma 90.00
_cell_formula_units_Z 4
_cell_length_a 21.5695(7)
_cell_length_b 8.7738(2)
_cell_length_c 21.5198(7)
_cell_measurement_reflns_used 20975
_cell_measurement_temperature 150(2)
_cell_measurement_theta_max 27.5
_cell_measurement_theta_min 1.1
_cell_volume 3364.49(18)
_computing_cell_refinement PROCESS-AUTO
_computing_data_collection PROCESS-AUTO
_computing_data_reduction 'teXsan Ver. 1.11'
_computing_molecular_graphics ORTEP-3
_computing_structure_refinement 'SHELXL-97 (Sheldrick, 1997)'
_computing_structure_solution 'DIRDIF99 (PATTY)'
_diffrn_ambient_temperature 150(2)
_diffrn_detector_area_resol_mean 10.00
_diffrn_measured_fraction_theta_full 0.968
_diffrn_measured_fraction_theta_max 0.946
_diffrn_measurement_device_type 'Rigaku RAXIS-RAPID Imaging Plate'
_diffrn_measurement_method \w
_diffrn_radiation_monochromator graphite
_diffrn_radiation_type MoK\a
_diffrn_radiation_wavelength 0.71069
_diffrn_reflns_av_R_equivalents 0.0680
_diffrn_reflns_av_sigmaI/netI 0.0410
_diffrn_reflns_limit_h_max 26
_diffrn_reflns_limit_h_min -28
_diffrn_reflns_limit_k_max 11
_diffrn_reflns_limit_k_min -10
_diffrn_reflns_limit_l_max 27
_diffrn_reflns_limit_l_min -27
_diffrn_reflns_number 25937
_diffrn_reflns_theta_full 25.00
_diffrn_reflns_theta_max 27.48
_diffrn_reflns_theta_min 1.07
_exptl_absorpt_coefficient_mu 3.538
_exptl_absorpt_correction_T_max 0.784820
_exptl_absorpt_correction_T_min 0.451600
_exptl_absorpt_correction_type numerical
_exptl_absorpt_process_details
;
HIGASHI, T. (1999). Shape - Program to obtain Crystal Shape using CCD camera.
Rigaku Corporation, Tokyo, Japan.
HIGASHI, T. (1999). Numabs - Numerical Absorption Correction,
Rigaku Corporation, Tokyo, Japan.
;
_exptl_crystal_colour red
_exptl_crystal_density_diffrn 1.532
_exptl_crystal_density_method 'not measured'
_exptl_crystal_description block
_exptl_crystal_F_000 1568
_exptl_crystal_size_max 0.35
_exptl_crystal_size_mid 0.25
_exptl_crystal_size_min 0.20
_refine_diff_density_max 0.789
_refine_diff_density_min -2.521
_refine_diff_density_rms 0.213
_refine_ls_extinction_method none
_refine_ls_goodness_of_fit_ref 1.141
_refine_ls_hydrogen_treatment mixed
_refine_ls_matrix_type full
_refine_ls_number_parameters 403
_refine_ls_number_reflns 7306
_refine_ls_number_restraints 0
_refine_ls_restrained_S_all 1.141
_refine_ls_R_factor_all 0.0402
_refine_ls_R_factor_gt 0.0342
_refine_ls_shift/su_max 0.000
_refine_ls_shift/su_mean 0.000
_refine_ls_structure_factor_coef Fsqd
_refine_ls_weighting_details 'calc w=1/[\s^2^(Fo^2^)+(0.0704P)^2^+6.9201P] where P=(Fo^2^+2Fc^2^)/3'
_refine_ls_weighting_scheme calc
_refine_ls_wR_factor_gt 0.1023
_refine_ls_wR_factor_ref 0.1177
_reflns_number_gt 6724
_reflns_number_total 7306
_reflns_threshold_expression >2\s(I)
_cod_data_source_file C0DT01047B.TXT
_cod_data_source_block compound-5b
_cod_original_cell_volume 3364.49(17)
_cod_database_code 7014683

loop_
_symmetry_equiv_pos_as_xyz
'x, y, z'
'-x+1/2, y+1/2, -z+1/2'
'-x, -y, -z'
'x-1/2, -y-1/2, z-1/2'

loop_
_atom_site_label
_atom_site_type_symbol
_atom_site_fract_x
_atom_site_fract_y
_atom_site_fract_z
_atom_site_U_iso_or_equiv
_atom_site_adp_type
_atom_site_occupancy
_atom_site_symmetry_multiplicity
_atom_site_calc_flag
_atom_site_refinement_flags
_atom_site_disorder_assembly
_atom_site_disorder_group
W1 W 0.015141(9) 0.192900(18) 0.196233(9) 0.01406(8) Uani 1 1 d . . .
Si1 Si 0.02096(7) 0.38450(14) 0.34822(7) 0.0171(2) Uani 1 1 d . . .
Si2 Si 0.15956(7) 0.16024(15) 0.28824(7) 0.0174(2) Uani 1 1 d . . .
O1 O 0.0605(2) 0.5204(4) 0.1786(2) 0.0401(10) Uani 1 1 d . . .
O2 O 0.14664(18) 0.1549(4) 0.42210(18) 0.0187(6) Uani 1 1 d . . .
N1 N 0.0113(2) 0.2559(4) 0.2808(2) 0.0158(7) Uani 1 1 d . . .
C1 C 0.0443(3) 0.4014(5) 0.1882(3) 0.0212(9) Uani 1 1 d . . .
C2 C -0.0067(2) 0.0975(5) 0.2754(2) 0.0169(8) Uani 1 1 d . . .
H1 H 0.032(3) 0.026(6) 0.318(3) 0.015(12) Uiso 1 1 d . . .
C3 C -0.0833(2) 0.0522(5) 0.2534(2) 0.0171(8) Uani 1 1 d . . .
C4 C -0.0951(3) -0.0941(5) 0.2706(3) 0.0204(9) Uani 1 1 d . . .
H2 H -0.0543 -0.1638 0.2953 0.025 Uiso 1 1 calc R . .
C5 C -0.1657(3) -0.1398(6) 0.2521(3) 0.0290(11) Uani 1 1 d . . .
H3 H -0.1725 -0.2399 0.2641 0.035 Uiso 1 1 calc R . .
C6 C -0.2253(3) -0.0404(7) 0.2165(3) 0.0303(11) Uani 1 1 d . . .
H4 H -0.2732 -0.0716 0.2041 0.036 Uiso 1 1 calc R . .
C7 C -0.2153(3) 0.1065(6) 0.1988(3) 0.0300(11) Uani 1 1 d . . .
H5 H -0.2563 0.1754 0.1740 0.036 Uiso 1 1 calc R . .
C8 C -0.1449(3) 0.1513(6) 0.2177(3) 0.0226(9) Uani 1 1 d . . .
H6 H -0.1383 0.2519 0.2060 0.027 Uiso 1 1 calc R . .
C9 C -0.0728(3) 0.4579(6) 0.3211(3) 0.0282(11) Uani 1 1 d . . .
H7 H -0.0992 0.5024 0.2706 0.042 Uiso 1 1 calc R . .
H8 H -0.0657 0.5360 0.3571 0.042 Uiso 1 1 calc R . .
H9 H -0.1025 0.3737 0.3214 0.042 Uiso 1 1 calc R . .
C10 C 0.0751(3) 0.5561(6) 0.3557(3) 0.0337(12) Uani 1 1 d . . .
H10 H 0.1277 0.5281 0.3788 0.051 Uiso 1 1 calc R . .
H11 H 0.0718 0.6329 0.3868 0.051 Uiso 1 1 calc R . .
H12 H 0.0543 0.5978 0.3053 0.051 Uiso 1 1 calc R . .
C11 C 0.0594(3) 0.2761(5) 0.4383(2) 0.0188(9) Uani 1 1 d . . .
C12 C 0.0289(3) 0.2924(6) 0.4798(3) 0.0262(11) Uani 1 1 d . . .
H13 H -0.0083 0.3681 0.4659 0.031 Uiso 1 1 calc R . .
C13 C 0.0517(4) 0.2001(6) 0.5413(3) 0.0312(13) Uani 1 1 d . . .
H14 H 0.0314 0.2159 0.5702 0.037 Uiso 1 1 calc R . .
C14 C 0.1033(3) 0.0856(6) 0.5612(3) 0.0280(10) Uani 1 1 d . . .
H15 H 0.1172 0.0220 0.6029 0.034 Uiso 1 1 calc R . .
C15 C 0.1356(3) 0.0617(5) 0.5213(2) 0.0201(9) Uani 1 1 d . . .
C16 C 0.1147(3) 0.1618(5) 0.4618(2) 0.0174(8) Uani 1 1 d . . .
C17 C 0.1922(3) -0.0660(5) 0.5417(2) 0.0199(9) Uani 1 1 d . . .
C18 C 0.1631(4) -0.2139(6) 0.5546(3) 0.0315(12) Uani 1 1 d . . .
H16 H 0.1135 -0.2380 0.5096 0.047 Uiso 1 1 calc R . .
H17 H 0.1593 -0.2009 0.5976 0.047 Uiso 1 1 calc R . .
H18 H 0.1980 -0.2972 0.5650 0.047 Uiso 1 1 calc R . .
C19 C 0.2680(3) -0.0240(7) 0.6142(3) 0.0324(12) Uani 1 1 d . . .
H19 H 0.3038 -0.1071 0.6278 0.049 Uiso 1 1 calc R . .
H20 H 0.2611 -0.0078 0.6550 0.049 Uiso 1 1 calc R . .
H21 H 0.2872 0.0696 0.6060 0.049 Uiso 1 1 calc R . .
C20 C 0.1804(2) 0.0197(5) 0.4221(2) 0.0151(8) Uani 1 1 d . . .
C21 C 0.2033(2) -0.0889(5) 0.4785(2) 0.0182(8) Uani 1 1 d . . .
C22 C 0.2394(3) -0.2169(5) 0.4757(3) 0.0247(10) Uani 1 1 d . . .
H22 H 0.2567 -0.2925 0.5137 0.030 Uiso 1 1 calc R . .
C23 C 0.2510(3) -0.2375(6) 0.4190(3) 0.0264(10) Uani 1 1 d . . .
H23 H 0.2758 -0.3262 0.4182 0.032 Uiso 1 1 calc R . .
C24 C 0.2258(3) -0.1265(6) 0.3631(3) 0.0253(10) Uani 1 1 d . . .
H24 H 0.2333 -0.1419 0.3241 0.030 Uiso 1 1 calc R . .
C25 C 0.1899(2) 0.0067(5) 0.3628(3) 0.0175(8) Uani 1 1 d . . .
C26 C 0.2074(3) 0.3392(6) 0.3450(3) 0.0265(10) Uani 1 1 d . . .
H25 H 0.1888 0.3630 0.3762 0.040 Uiso 1 1 calc R . .
H26 H 0.1964 0.4243 0.3107 0.040 Uiso 1 1 calc R . .
H27 H 0.2618 0.3226 0.3773 0.040 Uiso 1 1 calc R . .
C27 C 0.2222(3) 0.1245(7) 0.2536(3) 0.0320(12) Uani 1 1 d . . .
H28 H 0.2743 0.1128 0.2969 0.048 Uiso 1 1 calc R . .
H29 H 0.2187 0.2109 0.2229 0.048 Uiso 1 1 calc R . .
H30 H 0.2060 0.0312 0.2233 0.048 Uiso 1 1 calc R . .
C28 C -0.0404(3) -0.0235(5) 0.1163(3) 0.0218(9) Uani 1 1 d . . .
C29 C 0.0279(3) 0.0066(5) 0.1232(2) 0.0218(9) Uani 1 1 d . . .
C30 C 0.0223(3) 0.1551(6) 0.0925(3) 0.0241(10) Uani 1 1 d . . .
C31 C -0.0501(3) 0.2158(6) 0.0666(3) 0.0243(10) Uani 1 1 d . . .
C32 C -0.0885(3) 0.1054(5) 0.0815(2) 0.0214(9) Uani 1 1 d . . .
C33 C -0.0601(3) -0.1723(5) 0.1354(3) 0.0276(11) Uani 1 1 d . . .
H31 H -0.0770 -0.2446 0.0941 0.041 Uiso 1 1 calc R . .
H32 H -0.1003 -0.1561 0.1430 0.041 Uiso 1 1 calc R . .
H33 H -0.0157 -0.2135 0.1815 0.041 Uiso 1 1 calc R . .
C34 C 0.0845(3) -0.1162(6) 0.1408(3) 0.0313(11) Uani 1 1 d . . .
H34 H 0.1122 -0.1425 0.1943 0.047 Uiso 1 1 calc R . .
H35 H 0.1196 -0.0792 0.1290 0.047 Uiso 1 1 calc R . .
H36 H 0.0584 -0.2068 0.1104 0.047 Uiso 1 1 calc R . .
C35 C 0.0735(4) 0.2223(8) 0.0723(3) 0.0381(13) Uani 1 1 d . . .
H37 H 0.0544 0.1962 0.0202 0.057 Uiso 1 1 calc R . .
H38 H 0.1242 0.1808 0.1060 0.057 Uiso 1 1 calc R . .
H39 H 0.0750 0.3334 0.0777 0.057 Uiso 1 1 calc R . .
C36 C -0.0854(4) 0.3587(7) 0.0201(3) 0.0361(13) Uani 1 1 d . . .
H40 H -0.1133 0.3330 -0.0335 0.054 Uiso 1 1 calc R . .
H41 H -0.0461 0.4327 0.0324 0.054 Uiso 1 1 calc R . .
H42 H -0.1199 0.4028 0.0313 0.054 Uiso 1 1 calc R . .
C37 C -0.1695(3) 0.1136(6) 0.0562(3) 0.0277(11) Uani 1 1 d . . .
H43 H -0.1817 0.2184 0.0614 0.042 Uiso 1 1 calc R . .
H44 H -0.1773 0.0456 0.0873 0.042 Uiso 1 1 calc R . .
H45 H -0.2021 0.0821 0.0034 0.042 Uiso 1 1 calc R . .

loop_
_atom_site_aniso_label
_atom_site_aniso_U_11
_atom_site_aniso_U_22
_atom_site_aniso_U_33
_atom_site_aniso_U_23
_atom_site_aniso_U_13
_atom_site_aniso_U_12
W1 0.01585(12) 0.01364(12) 0.01318(12) 0.00022(5) 0.00848(9) -0.00040(5)
Si1 0.0191(6) 0.0157(6) 0.0161(6) -0.0026(4) 0.0097(5) 0.0020(4)
Si2 0.0170(6) 0.0207(6) 0.0174(6) 0.0006(5) 0.0115(5) -0.0009(5)
O1 0.051(3) 0.0210(19) 0.045(2) 0.0061(16) 0.025(2) -0.0043(17)
O2 0.0197(16) 0.0211(15) 0.0192(16) 0.0048(13) 0.0134(14) 0.0057(13)
N1 0.0183(18) 0.0175(18) 0.0128(17) -0.0057(14) 0.0094(15) -0.0016(14)
C1 0.027(2) 0.020(2) 0.019(2) 0.0032(17) 0.015(2) 0.0039(18)
C2 0.017(2) 0.017(2) 0.0146(19) 0.0054(15) 0.0074(18) 0.0009(16)
C3 0.020(2) 0.021(2) 0.014(2) -0.0044(15) 0.0122(18) -0.0004(16)
C4 0.029(2) 0.021(2) 0.020(2) -0.0026(17) 0.019(2) -0.0008(18)
C5 0.037(3) 0.032(3) 0.029(3) -0.010(2) 0.024(2) -0.013(2)
C6 0.022(2) 0.045(3) 0.029(3) -0.012(2) 0.017(2) -0.012(2)
C7 0.022(2) 0.039(3) 0.028(3) -0.008(2) 0.014(2) 0.001(2)
C8 0.022(2) 0.026(2) 0.019(2) -0.0014(18) 0.011(2) 0.0026(19)
C9 0.026(3) 0.029(3) 0.024(2) -0.0031(19) 0.011(2) 0.011(2)
C10 0.042(3) 0.019(2) 0.044(3) -0.011(2) 0.027(3) -0.008(2)
C11 0.022(2) 0.021(2) 0.015(2) 0.0009(16) 0.0116(19) 0.0029(17)
C12 0.025(3) 0.028(3) 0.024(3) -0.0044(18) 0.013(2) 0.0071(18)
C13 0.044(4) 0.040(3) 0.021(3) 0.0000(19) 0.025(3) 0.006(2)
C14 0.031(3) 0.034(3) 0.018(2) 0.0046(19) 0.014(2) 0.001(2)
C15 0.024(2) 0.024(2) 0.0119(19) -0.0038(16) 0.0097(19) -0.0012(17)
C16 0.020(2) 0.023(2) 0.0108(19) -0.0058(16) 0.0096(18) -0.0015(17)
C17 0.020(2) 0.022(2) 0.015(2) 0.0027(16) 0.0084(18) -0.0017(17)
C18 0.041(3) 0.026(3) 0.035(3) 0.004(2) 0.026(3) 0.001(2)
C19 0.030(3) 0.040(3) 0.018(2) 0.000(2) 0.008(2) 0.000(2)
C20 0.014(2) 0.0147(19) 0.016(2) 0.0001(15) 0.0082(18) 0.0012(15)
C21 0.016(2) 0.019(2) 0.017(2) -0.0018(16) 0.0081(18) 0.0006(16)
C22 0.024(3) 0.019(2) 0.029(3) 0.0055(18) 0.014(2) 0.0050(18)
C23 0.026(3) 0.023(2) 0.032(3) 0.000(2) 0.017(2) 0.0092(19)
C24 0.024(2) 0.028(3) 0.028(3) -0.0012(19) 0.017(2) 0.0022(19)
C25 0.014(2) 0.019(2) 0.020(2) 0.0014(16) 0.0108(18) 0.0012(16)
C26 0.022(2) 0.026(2) 0.032(3) -0.002(2) 0.015(2) -0.0052(19)
C27 0.023(3) 0.043(3) 0.036(3) -0.001(2) 0.021(2) -0.002(2)
C28 0.022(2) 0.017(2) 0.020(2) -0.0025(16) 0.008(2) -0.0037(17)
C29 0.029(3) 0.026(2) 0.013(2) -0.0048(17) 0.013(2) -0.0002(18)
C30 0.031(3) 0.024(2) 0.020(2) 0.0017(18) 0.015(2) -0.007(2)
C31 0.032(3) 0.025(2) 0.013(2) 0.0018(17) 0.011(2) -0.0020(19)
C32 0.023(2) 0.025(2) 0.015(2) -0.0042(17) 0.0100(19) -0.0019(18)
C33 0.035(3) 0.018(2) 0.031(3) -0.0059(19) 0.020(2) -0.0066(19)
C34 0.033(3) 0.023(3) 0.040(3) -0.007(2) 0.022(3) 0.003(2)
C35 0.044(4) 0.048(3) 0.033(3) 0.002(3) 0.029(3) -0.011(3)
C36 0.045(3) 0.030(3) 0.022(2) 0.007(2) 0.012(3) 0.001(2)
C37 0.019(2) 0.040(3) 0.019(2) -0.009(2) 0.008(2) -0.001(2)

loop_
_atom_type_symbol
_atom_type_description
_atom_type_scat_dispersion_real
_atom_type_scat_dispersion_imag
_atom_type_scat_source
C C 0.0033 0.0016 'International Tables Vol C Tables 4.2.6.8 and 6.1.1.4'
H H 0.0000 0.0000 'International Tables Vol C Tables 4.2.6.8 and 6.1.1.4'
N N 0.0061 0.0033 'International Tables Vol C Tables 4.2.6.8 and 6.1.1.4'
O O 0.0106 0.0060 'International Tables Vol C Tables 4.2.6.8 and 6.1.1.4'
Si Si 0.0817 0.0704 'International Tables Vol C Tables 4.2.6.8 and 6.1.1.4'
W W -0.8490 6.8722 'International Tables Vol C Tables 4.2.6.8 and 6.1.1.4'

loop_
_geom_angle_atom_site_label_1
_geom_angle_atom_site_label_2
_geom_angle_atom_site_label_3
_geom_angle
_geom_angle_site_symmetry_1
_geom_angle_site_symmetry_3
_geom_angle_publ_flag
N1 W1 C1 90.12(18) . . ?
N1 W1 C2 40.12(17) . . ?
C1 W1 C2 130.23(18) . . ?
N1 W1 C31 141.50(18) . . ?
C1 W1 C31 79.73(18) . . ?
C2 W1 C31 136.31(18) . . ?
N1 W1 C32 124.13(16) . . ?
C1 W1 C32 112.00(18) . . ?
C2 W1 C32 101.56(17) . . ?
C31 W1 C32 35.61(17) . . ?
N1 W1 C30 171.58(17) . . ?
C1 W1 C30 81.53(18) . . ?
C2 W1 C30 148.24(17) . . ?
C31 W1 C30 35.76(19) . . ?
C32 W1 C30 59.01(17) . . ?
N1 W1 C28 129.19(16) . . ?
C1 W1 C28 136.96(17) . . ?
C2 W1 C28 90.93(17) . . ?
C31 W1 C28 58.88(17) . . ?
C32 W1 C28 35.21(16) . . ?
C30 W1 C28 58.41(17) . . ?
N1 W1 C29 152.91(16) . . ?
C1 W1 C29 114.61(18) . . ?
C2 W1 C29 114.08(16) . . ?
C31 W1 C29 58.99(17) . . ?
C32 W1 C29 58.41(16) . . ?
C30 W1 C29 35.28(17) . . ?
C28 W1 C29 34.60(17) . . ?
N1 W1 Si2 89.05(11) . . ?
C1 W1 Si2 82.21(14) . . ?
C2 W1 Si2 93.24(12) . . ?
C31 W1 Si2 125.48(14) . . ?
C32 W1 Si2 142.27(12) . . ?
C30 W1 Si2 90.93(13) . . ?
C28 W1 Si2 111.18(12) . . ?
C29 W1 Si2 83.86(12) . . ?
N1 Si1 C10 111.6(2) . . ?
N1 Si1 C9 111.0(2) . . ?
C10 Si1 C9 105.3(3) . . ?
N1 Si1 C11 107.8(2) . . ?
C10 Si1 C11 115.5(2) . . ?
C9 Si1 C11 105.4(2) . . ?
C26 Si2 C27 98.0(2) . . ?
C26 Si2 C25 103.8(2) . . ?
C27 Si2 C25 103.3(2) . . ?
C26 Si2 W1 112.51(17) . . ?
C27 Si2 W1 122.10(18) . . ?
C25 Si2 W1 114.50(14) . . ?
C16 O2 C20 118.9(3) . . ?
C2 N1 Si1 126.3(3) . . ?
C2 N1 W1 78.5(2) . . ?
Si1 N1 W1 155.1(2) . . ?
O1 C1 W1 175.0(4) . . ?
N1 C2 C3 119.1(4) . . ?
N1 C2 W1 61.4(2) . . ?
C3 C2 W1 123.0(3) . . ?
N1 C2 H1 118(3) . . ?
C3 C2 H1 108(3) . . ?
W1 C2 H1 121(3) . . ?
C4 C3 C8 117.3(4) . . ?
C4 C3 C2 119.6(4) . . ?
C8 C3 C2 123.1(4) . . ?
C5 C4 C3 121.3(5) . . ?
C5 C4 H2 119.4 . . ?
C3 C4 H2 119.4 . . ?
C6 C5 C4 120.2(5) . . ?
C6 C5 H3 119.9 . . ?
C4 C5 H3 119.9 . . ?
C5 C6 C7 119.8(5) . . ?
C5 C6 H4 120.1 . . ?
C7 C6 H4 120.1 . . ?
C8 C7 C6 119.6(5) . . ?
C8 C7 H5 120.2 . . ?
C6 C7 H5 120.2 . . ?
C7 C8 C3 121.8(5) . . ?
C7 C8 H6 119.1 . . ?
C3 C8 H6 119.1 . . ?
Si1 C9 H7 109.5 . . ?
Si1 C9 H8 109.5 . . ?
H7 C9 H8 109.5 . . ?
Si1 C9 H9 109.5 . . ?
H7 C9 H9 109.5 . . ?
H8 C9 H9 109.5 . . ?
Si1 C10 H10 109.5 . . ?
Si1 C10 H11 109.5 . . ?
H10 C10 H11 109.5 . . ?
Si1 C10 H12 109.5 . . ?
H10 C10 H12 109.5 . . ?
H11 C10 H12 109.5 . . ?
C12 C11 C16 117.0(4) . . ?
C12 C11 Si1 121.3(4) . . ?
C16 C11 Si1 121.3(3) . . ?
C11 C12 C13 121.0(5) . . ?
C11 C12 H13 119.5 . . ?
C13 C12 H13 119.5 . . ?
C14 C13 C12 120.9(5) . . ?
C14 C13 H14 119.6 . . ?
C12 C13 H14 119.6 . . ?
C13 C14 C15 121.0(5) . . ?
C13 C14 H15 119.5 . . ?
C15 C14 H15 119.5 . . ?
C14 C15 C16 117.0(4) . . ?
C14 C15 C17 121.9(4) . . ?
C16 C15 C17 121.0(4) . . ?
O2 C16 C15 121.9(4) . . ?
O2 C16 C11 115.3(4) . . ?
C15 C16 C11 122.8(4) . . ?
C21 C17 C15 110.1(4) . . ?
C21 C17 C18 109.7(4) . . ?
C15 C17 C18 109.3(4) . . ?
C21 C17 C19 109.0(4) . . ?
C15 C17 C19 109.6(4) . . ?
C18 C17 C19 109.1(4) . . ?
C17 C18 H16 109.5 . . ?
C17 C18 H17 109.5 . . ?
H16 C18 H17 109.5 . . ?
C17 C18 H18 109.5 . . ?
H16 C18 H18 109.5 . . ?
H17 C18 H18 109.5 . . ?
C17 C19 H19 109.5 . . ?
C17 C19 H20 109.5 . . ?
H19 C19 H20 109.5 . . ?
C17 C19 H21 109.5 . . ?
H19 C19 H21 109.5 . . ?
H20 C19 H21 109.5 . . ?
O2 C20 C21 120.8(4) . . ?
O2 C20 C25 114.3(4) . . ?
C21 C20 C25 124.8(4) . . ?
C22 C21 C20 116.7(4) . . ?
C22 C21 C17 121.3(4) . . ?
C20 C21 C17 121.9(4) . . ?
C21 C22 C23 121.7(5) . . ?
C21 C22 H22 119.1 . . ?
C23 C22 H22 119.1 . . ?
C22 C23 C24 119.4(4) . . ?
C22 C23 H23 120.3 . . ?
C24 C23 H23 120.3 . . ?
C23 C24 C25 122.1(5) . . ?
C23 C24 H24 118.9 . . ?
C25 C24 H24 118.9 . . ?
C24 C25 C20 115.2(4) . . ?
C24 C25 Si2 121.4(3) . . ?
C20 C25 Si2 123.4(3) . . ?
Si2 C26 H25 109.5 . . ?
Si2 C26 H26 109.5 . . ?
H25 C26 H26 109.5 . . ?
Si2 C26 H27 109.5 . . ?
H25 C26 H27 109.5 . . ?
H26 C26 H27 109.5 . . ?
Si2 C27 H28 109.5 . . ?
Si2 C27 H29 109.5 . . ?
H28 C27 H29 109.5 . . ?
Si2 C27 H30 109.5 . . ?
H28 C27 H30 109.5 . . ?
H29 C27 H30 109.5 . . ?
C29 C28 C32 108.2(4) . . ?
C29 C28 C33 124.8(5) . . ?
C32 C28 C33 126.8(4) . . ?
C29 C28 W1 72.9(3) . . ?
C32 C28 W1 70.7(3) . . ?
C33 C28 W1 126.9(3) . . ?
C28 C29 C30 107.9(4) . . ?
C28 C29 C34 122.6(4) . . ?
C30 C29 C34 127.6(5) . . ?
C28 C29 W1 72.5(3) . . ?
C30 C29 W1 70.8(3) . . ?
C34 C29 W1 134.5(3) . . ?
C31 C30 C29 107.9(4) . . ?
C31 C30 C35 123.6(5) . . ?
C29 C30 C35 126.8(5) . . ?
C31 C30 W1 71.1(3) . . ?
C29 C30 W1 74.0(3) . . ?
C35 C30 W1 131.8(4) . . ?
C32 C31 C30 107.7(4) . . ?
C32 C31 C36 124.9(5) . . ?
C30 C31 C36 126.7(5) . . ?
C32 C31 W1 72.9(3) . . ?
C30 C31 W1 73.1(3) . . ?
C36 C31 W1 127.2(4) . . ?
C31 C32 C28 108.3(4) . . ?
C31 C32 C37 126.0(5) . . ?
C28 C32 C37 125.3(4) . . ?
C31 C32 W1 71.5(3) . . ?
C28 C32 W1 74.1(3) . . ?
C37 C32 W1 126.1(3) . . ?
C28 C33 H31 109.5 . . ?
C28 C33 H32 109.5 . . ?
H31 C33 H32 109.5 . . ?
C28 C33 H33 109.5 . . ?
H31 C33 H33 109.5 . . ?
H32 C33 H33 109.5 . . ?
C29 C34 H34 109.5 . . ?
C29 C34 H35 109.5 . . ?
H34 C34 H35 109.5 . . ?
C29 C34 H36 109.5 . . ?
H34 C34 H36 109.5 . . ?
H35 C34 H36 109.5 . . ?
C30 C35 H37 109.5 . . ?
C30 C35 H38 109.5 . . ?
H37 C35 H38 109.5 . . ?
C30 C35 H39 109.5 . . ?
H37 C35 H39 109.5 . . ?
H38 C35 H39 109.5 . . ?
C31 C36 H40 109.5 . . ?
C31 C36 H41 109.5 . . ?
H40 C36 H41 109.5 . . ?
C31 C36 H42 109.5 . . ?
H40 C36 H42 109.5 . . ?
H41 C36 H42 109.5 . . ?
C32 C37 H43 109.5 . . ?
C32 C37 H44 109.5 . . ?
H43 C37 H44 109.5 . . ?
C32 C37 H45 109.5 . . ?
H43 C37 H45 109.5 . . ?
H44 C37 H45 109.5 . . ?

loop_
_geom_bond_atom_site_label_1
_geom_bond_atom_site_label_2
_geom_bond_distance
_geom_bond_site_symmetry_2
_geom_bond_publ_flag
W1 N1 1.948(3) . ?
W1 C1 1.974(5) . ?
W1 C2 2.175(4) . ?
W1 C31 2.320(5) . ?
W1 C32 2.337(4) . ?
W1 C30 2.345(5) . ?
W1 C28 2.382(4) . ?
W1 C29 2.387(4) . ?
W1 Si2 2.5991(13) . ?
Si1 N1 1.755(4) . ?
Si1 C10 1.856(5) . ?
Si1 C9 1.874(5) . ?
Si1 C11 1.881(5) . ?
Si2 C26 1.897(5) . ?
Si2 C27 1.901(5) . ?
Si2 C25 1.906(5) . ?
O1 C1 1.156(6) . ?
O2 C16 1.367(5) . ?
O2 C20 1.391(5) . ?
N1 C2 1.430(6) . ?
C2 C3 1.493(6) . ?
C2 H1 1.03(5) . ?
C3 C4 1.398(6) . ?
C3 C8 1.401(6) . ?
C4 C5 1.398(7) . ?
C4 H2 0.9500 . ?
C5 C6 1.376(8) . ?
C5 H3 0.9500 . ?
C6 C7 1.395(8) . ?
C6 H4 0.9500 . ?
C7 C8 1.389(7) . ?
C7 H5 0.9500 . ?
C8 H6 0.9500 . ?
C9 H7 0.9800 . ?
C9 H8 0.9800 . ?
C9 H9 0.9800 . ?
C10 H10 0.9800 . ?
C10 H11 0.9800 . ?
C10 H12 0.9800 . ?
C11 C12 1.383(7) . ?
C11 C16 1.417(6) . ?
C12 C13 1.384(7) . ?
C12 H13 0.9500 . ?
C13 C14 1.377(8) . ?
C13 H14 0.9500 . ?
C14 C15 1.394(7) . ?
C14 H15 0.9500 . ?
C15 C16 1.401(6) . ?
C15 C17 1.527(6) . ?
C17 C21 1.522(6) . ?
C17 C18 1.534(7) . ?
C17 C19 1.540(7) . ?
C18 H16 0.9800 . ?
C18 H17 0.9800 . ?
C18 H18 0.9800 . ?
C19 H19 0.9800 . ?
C19 H20 0.9800 . ?
C19 H21 0.9800 . ?
C20 C21 1.395(6) . ?
C20 C25 1.408(6) . ?
C21 C22 1.386(6) . ?
C22 C23 1.388(7) . ?
C22 H22 0.9500 . ?
C23 C24 1.398(7) . ?
C23 H23 0.9500 . ?
C24 C25 1.400(6) . ?
C24 H24 0.9500 . ?
C26 H25 0.9800 . ?
C26 H26 0.9800 . ?
C26 H27 0.9800 . ?
C27 H28 0.9800 . ?
C27 H29 0.9800 . ?
C27 H30 0.9800 . ?
C28 C29 1.418(7) . ?
C28 C32 1.428(7) . ?
C28 C33 1.500(7) . ?
C29 C30 1.435(7) . ?
C29 C34 1.509(7) . ?
C30 C31 1.432(8) . ?
C30 C35 1.517(7) . ?
C31 C32 1.424(7) . ?
C31 C36 1.514(7) . ?
C32 C37 1.510(7) . ?
C33 H31 0.9800 . ?
C33 H32 0.9800 . ?
C33 H33 0.9800 . ?
C34 H34 0.9800 . ?
C34 H35 0.9800 . ?
C34 H36 0.9800 . ?
C35 H37 0.9800 . ?
C35 H38 0.9800 . ?
C35 H39 0.9800 . ?
C36 H40 0.9800 . ?
C36 H41 0.9800 . ?
C36 H42 0.9800 . ?
C37 H43 0.9800 . ?
C37 H44 0.9800 . ?
C37 H45 0.9800 . ?

loop_
_geom_torsion_atom_site_label_1
_geom_torsion_atom_site_label_2
_geom_torsion_atom_site_label_3
_geom_torsion_atom_site_label_4
_geom_torsion
_geom_torsion_site_symmetry_1
_geom_torsion_site_symmetry_2
_geom_torsion_site_symmetry_3
_geom_torsion_site_symmetry_4
_geom_torsion_publ_flag
N1 W1 Si2 C26 -54.6(2) . . . . ?
C1 W1 Si2 C26 35.7(2) . . . . ?
C2 W1 Si2 C26 -94.5(2) . . . . ?
C31 W1 Si2 C26 107.1(2) . . . . ?
C32 W1 Si2 C26 151.9(3) . . . . ?
C30 W1 Si2 C26 117.0(2) . . . . ?
C28 W1 Si2 C26 173.3(2) . . . . ?
C29 W1 Si2 C26 151.6(2) . . . . ?
N1 W1 Si2 C27 -170.6(3) . . . . ?
C1 W1 Si2 C27 -80.3(3) . . . . ?
C2 W1 Si2 C27 149.5(3) . . . . ?
C31 W1 Si2 C27 -8.9(3) . . . . ?
C32 W1 Si2 C27 35.9(3) . . . . ?
C30 W1 Si2 C27 1.0(3) . . . . ?
C28 W1 Si2 C27 57.3(3) . . . . ?
C29 W1 Si2 C27 35.6(3) . . . . ?
N1 W1 Si2 C25 63.7(2) . . . . ?
C1 W1 Si2 C25 153.9(2) . . . . ?
C2 W1 Si2 C25 23.7(2) . . . . ?
C31 W1 Si2 C25 -134.7(2) . . . . ?
C32 W1 Si2 C25 -89.9(3) . . . . ?
C30 W1 Si2 C25 -124.8(2) . . . . ?
C28 W1 Si2 C25 -68.5(2) . . . . ?
C29 W1 Si2 C25 -90.1(2) . . . . ?
C10 Si1 N1 C2 160.4(4) . . . . ?
C9 Si1 N1 C2 -82.4(4) . . . . ?
C11 Si1 N1 C2 32.6(4) . . . . ?
C10 Si1 N1 W1 -14.3(6) . . . . ?
C9 Si1 N1 W1 102.9(6) . . . . ?
C11 Si1 N1 W1 -142.1(5) . . . . ?
C1 W1 N1 C2 -178.4(3) . . . . ?
C31 W1 N1 C2 108.1(3) . . . . ?
C32 W1 N1 C2 64.6(3) . . . . ?
C28 W1 N1 C2 20.7(3) . . . . ?
C29 W1 N1 C2 -21.7(5) . . . . ?
Si2 W1 N1 C2 -96.2(2) . . . . ?
C1 W1 N1 Si1 -2.7(6) . . . . ?
C2 W1 N1 Si1 175.6(7) . . . . ?
C31 W1 N1 Si1 -76.3(6) . . . . ?
C32 W1 N1 Si1 -119.7(5) . . . . ?
C28 W1 N1 Si1 -163.6(5) . . . . ?
C29 W1 N1 Si1 154.0(4) . . . . ?
Si2 W1 N1 Si1 79.5(5) . . . . ?
Si1 N1 C2 C3 68.3(5) . . . . ?
W1 N1 C2 C3 -113.9(4) . . . . ?
Si1 N1 C2 W1 -177.7(4) . . . . ?
C1 W1 C2 N1 2.1(3) . . . . ?
C31 W1 C2 N1 -121.1(3) . . . . ?
C32 W1 C2 N1 -130.2(2) . . . . ?
C30 W1 C2 N1 -178.3(3) . . . . ?
C28 W1 C2 N1 -164.1(2) . . . . ?
C29 W1 C2 N1 169.4(2) . . . . ?
Si2 W1 C2 N1 84.7(2) . . . . ?
N1 W1 C2 C3 107.8(4) . . . . ?
C1 W1 C2 C3 109.9(4) . . . . ?
C31 W1 C2 C3 -13.3(5) . . . . ?
C32 W1 C2 C3 -22.4(4) . . . . ?
C30 W1 C2 C3 -70.5(5) . . . . ?
C28 W1 C2 C3 -56.3(4) . . . . ?
C29 W1 C2 C3 -82.8(4) . . . . ?
Si2 W1 C2 C3 -167.5(3) . . . . ?
N1 C2 C3 C4 -159.6(4) . . . . ?
W1 C2 C3 C4 127.4(4) . . . . ?
N1 C2 C3 C8 18.6(6) . . . . ?
W1 C2 C3 C8 -54.4(5) . . . . ?
C8 C3 C4 C5 0.6(6) . . . . ?
C2 C3 C4 C5 178.9(4) . . . . ?
C3 C4 C5 C6 -0.2(7) . . . . ?
C4 C5 C6 C7 0.1(7) . . . . ?
C5 C6 C7 C8 -0.4(8) . . . . ?
C6 C7 C8 C3 0.8(7) . . . . ?
C4 C3 C8 C7 -0.9(7) . . . . ?
C2 C3 C8 C7 -179.1(4) . . . . ?
N1 Si1 C11 C12 -133.8(4) . . . . ?
C10 Si1 C11 C12 100.6(5) . . . . ?
C9 Si1 C11 C12 -15.2(5) . . . . ?
N1 Si1 C11 C16 38.8(4) . . . . ?
C10 Si1 C11 C16 -86.8(4) . . . . ?
C9 Si1 C11 C16 157.4(4) . . . . ?
C16 C11 C12 C13 -0.3(7) . . . . ?
Si1 C11 C12 C13 172.7(4) . . . . ?
C11 C12 C13 C14 -2.4(9) . . . . ?
C12 C13 C14 C15 1.6(9) . . . . ?
C13 C14 C15 C16 1.8(8) . . . . ?
C13 C14 C15 C17 -179.1(5) . . . . ?
C20 O2 C16 C15 22.0(6) . . . . ?
C20 O2 C16 C11 -157.7(4) . . . . ?
C14 C15 C16 O2 175.6(4) . . . . ?
C17 C15 C16 O2 -3.4(7) . . . . ?
C14 C15 C16 C11 -4.6(7) . . . . ?
C17 C15 C16 C11 176.3(4) . . . . ?
C12 C11 C16 O2 -176.4(4) . . . . ?
Si1 C11 C16 O2 10.7(6) . . . . ?
C12 C11 C16 C15 3.9(7) . . . . ?
Si1 C11 C16 C15 -169.1(4) . . . . ?
C14 C15 C17 C21 166.5(4) . . . . ?
C16 C15 C17 C21 -14.5(6) . . . . ?
C14 C15 C17 C18 45.9(6) . . . . ?
C16 C15 C17 C18 -135.0(5) . . . . ?
C14 C15 C17 C19 -73.6(6) . . . . ?
C16 C15 C17 C19 105.4(5) . . . . ?
C16 O2 C20 C21 -20.5(6) . . . . ?
C16 O2 C20 C25 160.8(4) . . . . ?
O2 C20 C21 C22 -177.2(4) . . . . ?
C25 C20 C21 C22 1.3(7) . . . . ?
O2 C20 C21 C17 0.6(6) . . . . ?
C25 C20 C21 C17 179.0(4) . . . . ?
C15 C17 C21 C22 -166.5(4) . . . . ?
C18 C17 C21 C22 -46.2(6) . . . . ?
C19 C17 C21 C22 73.2(6) . . . . ?
C15 C17 C21 C20 15.8(6) . . . . ?
C18 C17 C21 C20 136.2(5) . . . . ?
C19 C17 C21 C20 -104.5(5) . . . . ?
C20 C21 C22 C23 -1.1(7) . . . . ?
C17 C21 C22 C23 -178.9(5) . . . . ?
C21 C22 C23 C24 0.1(8) . . . . ?
C22 C23 C24 C25 0.8(8) . . . . ?
C23 C24 C25 C20 -0.6(7) . . . . ?
C23 C24 C25 Si2 177.5(4) . . . . ?
O2 C20 C25 C24 178.1(4) . . . . ?
C21 C20 C25 C24 -0.5(7) . . . . ?
O2 C20 C25 Si2 0.0(5) . . . . ?
C21 C20 C25 Si2 -178.6(3) . . . . ?
C26 Si2 C25 C24 -124.1(4) . . . . ?
C27 Si2 C25 C24 -22.2(4) . . . . ?
W1 Si2 C25 C24 112.9(4) . . . . ?
C26 Si2 C25 C20 53.9(4) . . . . ?
C27 Si2 C25 C20 155.8(4) . . . . ?
W1 Si2 C25 C20 -69.1(4) . . . . ?
N1 W1 C28 C29 -147.2(3) . . . . ?
C1 W1 C28 C29 61.5(4) . . . . ?
C2 W1 C28 C29 -134.0(3) . . . . ?
C31 W1 C28 C29 79.3(3) . . . . ?
C32 W1 C28 C29 117.0(4) . . . . ?
C30 W1 C28 C29 37.2(3) . . . . ?
Si2 W1 C28 C29 -40.2(3) . . . . ?
N1 W1 C28 C32 95.7(3) . . . . ?
C1 W1 C28 C32 -55.6(4) . . . . ?
C2 W1 C28 C32 108.9(3) . . . . ?
C31 W1 C28 C32 -37.7(3) . . . . ?
C30 W1 C28 C32 -79.8(3) . . . . ?
C29 W1 C28 C32 -117.0(4) . . . . ?
Si2 W1 C28 C32 -157.2(2) . . . . ?
N1 W1 C28 C33 -26.2(5) . . . . ?
C1 W1 C28 C33 -177.6(4) . . . . ?
C2 W1 C28 C33 -13.0(4) . . . . ?
C31 W1 C28 C33 -159.7(5) . . . . ?
C32 W1 C28 C33 -122.0(6) . . . . ?
C30 W1 C28 C33 158.2(5) . . . . ?
C29 W1 C28 C33 121.0(6) . . . . ?
Si2 W1 C28 C33 80.8(4) . . . . ?
C32 C28 C29 C30 0.0(5) . . . . ?
C33 C28 C29 C30 174.2(5) . . . . ?
W1 C28 C29 C30 -62.3(3) . . . . ?
C32 C28 C29 C34 -165.6(4) . . . . ?
C33 C28 C29 C34 8.7(7) . . . . ?
W1 C28 C29 C34 132.2(4) . . . . ?
C32 C28 C29 W1 62.2(3) . . . . ?
C33 C28 C29 W1 -123.5(5) . . . . ?
N1 W1 C29 C28 67.0(5) . . . . ?
C1 W1 C29 C28 -138.7(3) . . . . ?
C2 W1 C29 C28 51.9(3) . . . . ?
C31 W1 C29 C28 -79.0(3) . . . . ?
C32 W1 C29 C28 -37.1(3) . . . . ?
C30 W1 C29 C28 -116.9(4) . . . . ?
Si2 W1 C29 C28 142.7(3) . . . . ?
N1 W1 C29 C30 -176.1(3) . . . . ?
C1 W1 C29 C30 -21.9(3) . . . . ?
C2 W1 C29 C30 168.8(3) . . . . ?
C31 W1 C29 C30 37.8(3) . . . . ?
C32 W1 C29 C30 79.8(3) . . . . ?
C28 W1 C29 C30 116.9(4) . . . . ?
Si2 W1 C29 C30 -100.4(3) . . . . ?
N1 W1 C29 C34 -51.8(7) . . . . ?
C1 W1 C29 C34 102.4(5) . . . . ?
C2 W1 C29 C34 -66.9(5) . . . . ?
C31 W1 C29 C34 162.1(6) . . . . ?
C32 W1 C29 C34 -155.9(6) . . . . ?
C30 W1 C29 C34 124.3(6) . . . . ?
C28 W1 C29 C34 -118.9(6) . . . . ?
Si2 W1 C29 C34 23.9(5) . . . . ?
C28 C29 C30 C31 -0.1(5) . . . . ?
C34 C29 C30 C31 164.5(5) . . . . ?
W1 C29 C30 C31 -63.5(3) . . . . ?
C28 C29 C30 C35 -165.9(5) . . . . ?
C34 C29 C30 C35 -1.3(8) . . . . ?
W1 C29 C30 C35 130.7(5) . . . . ?
C28 C29 C30 W1 63.4(3) . . . . ?
C34 C29 C30 W1 -132.0(5) . . . . ?
C1 W1 C30 C31 -84.2(3) . . . . ?
C2 W1 C30 C31 96.2(4) . . . . ?
C32 W1 C30 C31 37.9(3) . . . . ?
C28 W1 C30 C31 79.4(3) . . . . ?
C29 W1 C30 C31 115.9(4) . . . . ?
Si2 W1 C30 C31 -166.1(3) . . . . ?
C1 W1 C30 C29 160.0(3) . . . . ?
C2 W1 C30 C29 -19.7(5) . . . . ?
C31 W1 C30 C29 -115.9(4) . . . . ?
C32 W1 C30 C29 -77.9(3) . . . . ?
C28 W1 C30 C29 -36.5(3) . . . . ?
Si2 W1 C30 C29 78.0(3) . . . . ?
C1 W1 C30 C35 34.5(5) . . . . ?
C2 W1 C30 C35 -145.1(5) . . . . ?
C31 W1 C30 C35 118.7(7) . . . . ?
C32 W1 C30 C35 156.6(6) . . . . ?
C28 W1 C30 C35 -161.9(6) . . . . ?
C29 W1 C30 C35 -125.4(7) . . . . ?
Si2 W1 C30 C35 -47.5(5) . . . . ?
C29 C30 C31 C32 0.2(5) . . . . ?
C35 C30 C31 C32 166.6(5) . . . . ?
W1 C30 C31 C32 -65.2(3) . . . . ?
C29 C30 C31 C36 -170.5(5) . . . . ?
C35 C30 C31 C36 -4.1(8) . . . . ?
W1 C30 C31 C36 124.2(5) . . . . ?
C29 C30 C31 W1 65.3(3) . . . . ?
C35 C30 C31 W1 -128.3(5) . . . . ?
N1 W1 C31 C32 -78.0(4) . . . . ?
C1 W1 C31 C32 -155.1(3) . . . . ?
C2 W1 C31 C32 -15.6(4) . . . . ?
C30 W1 C31 C32 115.2(4) . . . . ?
C28 W1 C31 C32 37.2(3) . . . . ?
C29 W1 C31 C32 77.9(3) . . . . ?
Si2 W1 C31 C32 132.3(3) . . . . ?
N1 W1 C31 C30 166.8(3) . . . . ?
C1 W1 C31 C30 89.7(3) . . . . ?
C2 W1 C31 C30 -130.8(3) . . . . ?
C32 W1 C31 C30 -115.2(4) . . . . ?
C28 W1 C31 C30 -78.0(3) . . . . ?
C29 W1 C31 C30 -37.3(3) . . . . ?
Si2 W1 C31 C30 17.1(3) . . . . ?
N1 W1 C31 C36 43.2(6) . . . . ?
C1 W1 C31 C36 -33.9(5) . . . . ?
C2 W1 C31 C36 105.6(5) . . . . ?
C32 W1 C31 C36 121.2(6) . . . . ?
C30 W1 C31 C36 -123.6(6) . . . . ?
C28 W1 C31 C36 158.4(6) . . . . ?
C29 W1 C31 C36 -160.9(6) . . . . ?
Si2 W1 C31 C36 -106.5(5) . . . . ?
C30 C31 C32 C28 -0.2(5) . . . . ?
C36 C31 C32 C28 170.7(5) . . . . ?
W1 C31 C32 C28 -65.5(3) . . . . ?
C30 C31 C32 C37 -173.0(4) . . . . ?
C36 C31 C32 C37 -2.2(8) . . . . ?
W1 C31 C32 C37 121.7(5) . . . . ?
C30 C31 C32 W1 65.3(3) . . . . ?
C36 C31 C32 W1 -123.8(5) . . . . ?
C29 C28 C32 C31 0.1(5) . . . . ?
C33 C28 C32 C31 -174.0(5) . . . . ?
W1 C28 C32 C31 63.8(3) . . . . ?
C29 C28 C32 C37 173.0(4) . . . . ?
C33 C28 C32 C37 -1.1(7) . . . . ?
W1 C28 C32 C37 -123.3(4) . . . . ?
C29 C28 C32 W1 -63.7(3) . . . . ?
C33 C28 C32 W1 122.2(5) . . . . ?
N1 W1 C32 C31 132.6(3) . . . . ?
C1 W1 C32 C31 26.6(3) . . . . ?
C2 W1 C32 C31 169.1(3) . . . . ?
C30 W1 C32 C31 -38.1(3) . . . . ?
C28 W1 C32 C31 -116.0(4) . . . . ?
C29 W1 C32 C31 -79.6(3) . . . . ?
Si2 W1 C32 C31 -79.9(3) . . . . ?
N1 W1 C32 C28 -111.3(3) . . . . ?
C1 W1 C32 C28 142.6(3) . . . . ?
C2 W1 C32 C28 -74.9(3) . . . . ?
C31 W1 C32 C28 116.0(4) . . . . ?
C30 W1 C32 C28 78.0(3) . . . . ?
C29 W1 C32 C28 36.4(3) . . . . ?
Si2 W1 C32 C28 36.2(4) . . . . ?
N1 W1 C32 C37 11.1(5) . . . . ?
C1 W1 C32 C37 -94.9(4) . . . . ?
C2 W1 C32 C37 47.6(4) . . . . ?
C31 W1 C32 C37 -121.5(6) . . . . ?
C30 W1 C32 C37 -159.6(5) . . . . ?
C28 W1 C32 C37 122.4(5) . . . . ?
C29 W1 C32 C37 158.9(5) . . . . ?
Si2 W1 C32 C37 158.6(3) . . . . ?
